data_7702486
loop_
_publ_author_name
'Tenorio, Manuel Jim\'enez'
'Puerta, M. Carmen'
'Salcedo, Isabel'
'Valerga, Pedro'

_publ_section_title
;
 Structural characterisation of cationic methylallyl, methylindenyl and
 pentamethylcyclopentadienyl nickel complexes containing the bulky
 phosphine 1,2-bis(diisopropylphosphino)ethane&#x200A;&#x2020;
;
_journal_issue 5
_journal_name_full 'Journal of the Chemical Society, Dalton Transactions'
_journal_page_first 653
_journal_paper_doi 10.1039/b008441g
_journal_year 2001
_chemical_formula_sum 'C48.83 H63.66 B Cl1.66 Ni P2'
_chemical_formula_weight 854.40
_space_group_IT_number 2
_space_group_name_Hall '-P 1'
_space_group_name_H-M_alt 'P -1'
_symmetry_cell_setting triclinic
_symmetry_space_group_name_H-M 'P -1'
_atom_sites_solution_hydrogens geom
_atom_sites_solution_primary direct
_atom_sites_solution_secondary difmap
_audit_creation_method SHELXL-97
_cell_angle_alpha 100.65(2)
_cell_angle_beta 105.09(2)
_cell_angle_gamma 94.31(2)
_cell_formula_units_Z 2
_cell_length_a 13.252(3)
_cell_length_b 16.619(4)
_cell_length_c 10.964(5)
_cell_measurement_reflns_used 25
_cell_measurement_temperature 293(2)
_cell_measurement_theta_max 15.3
_cell_measurement_theta_min 12.6
_cell_volume 2271.8(13)
_computing_cell_refinement 'MSC/AFC Diffractometer Control'
_computing_data_collection 'MSC/AFC Diffractometer Control'
_computing_data_reduction teXsan
_computing_molecular_graphics 'ORTEP32 (L.J.Farrugia, 1999)'
_computing_publication_material 'SHELXL-97 (Sheldrick, 1997)'
_computing_structure_refinement 'SHELXL-97 (Sheldrick, 1997)'
_computing_structure_solution DIRDIF
_diffrn_ambient_temperature 290(2)
_diffrn_measured_fraction_theta_full 0.844
_diffrn_measured_fraction_theta_max 0.844
_diffrn_measurement_device_type AFC6S
_diffrn_measurement_method 'omega/2-theta scans'
_diffrn_radiation_monochromator graphite
_diffrn_radiation_source 'fine-focus sealed tube'
_diffrn_radiation_type MoK\a
_diffrn_radiation_wavelength 0.71069
_diffrn_reflns_av_R_equivalents 0.1164
_diffrn_reflns_av_sigmaI/netI 0.0797
_diffrn_reflns_limit_h_max 15
_diffrn_reflns_limit_h_min 0
_diffrn_reflns_limit_k_max 19
_diffrn_reflns_limit_k_min -19
_diffrn_reflns_limit_l_max 12
_diffrn_reflns_limit_l_min -13
_diffrn_reflns_number 7090
_diffrn_reflns_theta_full 25.05
_diffrn_reflns_theta_max 25.05
_diffrn_reflns_theta_min 2.52
_diffrn_standards_decay_% negligible
_diffrn_standards_interval_count 100
_diffrn_standards_number 3
_exptl_absorpt_coefficient_mu 0.647
_exptl_absorpt_correction_T_max 1.000
_exptl_absorpt_correction_T_min 0.880
_exptl_absorpt_correction_type empirical
_exptl_absorpt_process_details psi-scan
_exptl_crystal_colour orange
_exptl_crystal_density_diffrn 1.268
_exptl_crystal_density_method 'not measured'
_exptl_crystal_description plate
_exptl_crystal_F_000 908.00
_exptl_crystal_size_max 0.350
_exptl_crystal_size_mid 0.270
_exptl_crystal_size_min 0.150
_refine_diff_density_max 1.995
_refine_diff_density_min -1.279
_refine_diff_density_rms 0.246
_refine_ls_extinction_method none
_refine_ls_goodness_of_fit_ref 1.261
_refine_ls_hydrogen_treatment mixed
_refine_ls_matrix_type full
_refine_ls_number_parameters 481
_refine_ls_number_reflns 6792
_refine_ls_number_restraints 0
_refine_ls_restrained_S_all 1.261
_refine_ls_R_factor_all 0.1460
_refine_ls_R_factor_gt 0.1025
_refine_ls_shift/su_max 1.205
_refine_ls_shift/su_mean 0.123
_refine_ls_structure_factor_coef Fsqd
_refine_ls_weighting_details 'calc w=1/[\s^2^(Fo^2^)+(0.1803P)^2^+1.2460P] where P=(Fo^2^+2Fc^2^)/3'
_refine_ls_weighting_scheme calc
_refine_ls_wR_factor_gt 0.2966
_refine_ls_wR_factor_ref 0.3924
_reflns_number_gt 4490
_reflns_number_total 6792
_reflns_threshold_expression >2sigma(I)
_cod_data_source_file b008441g.txt
_cod_data_source_block '[(MeIn)Ni(dippe)][BPh4]0.83_Cl2CH2'
_cod_original_cell_volume 2271.9(13)
_cod_original_sg_symbol_H-M P-1
_cod_database_code 7702486

loop_
_symmetry_equiv_pos_as_xyz
'x, y, z'
'-x, -y, -z'

loop_
_atom_site_label
_atom_site_type_symbol
_atom_site_fract_x
_atom_site_fract_y
_atom_site_fract_z
_atom_site_U_iso_or_equiv
_atom_site_adp_type
_atom_site_occupancy
_atom_site_symmetry_multiplicity
_atom_site_calc_flag
_atom_site_refinement_flags
Ni1 Ni 0.31449(9) 0.33883(7) 0.17691(11) 0.0354(4) Uani 1 1 d .
P1 P 0.2760(2) 0.27199(14) -0.0207(2) 0.0359(6) Uani 1 1 d .
P2 P 0.45385(19) 0.27695(15) 0.2255(2) 0.0352(6) Uani 1 1 d .
C1 C 0.1906(8) 0.4106(6) 0.1667(8) 0.036(2) Uani 1 1 d .
H1 H 0.1499 0.4149 0.0857 0.043 Uiso 1 1 calc R
C2 C 0.2881(8) 0.4587(6) 0.2374(11) 0.048(3) Uani 1 1 d .
C3 C 0.3288(9) 0.4231(7) 0.3426(11) 0.054(3) Uani 1 1 d .
H3 H 0.3974 0.4360 0.3962 0.065 Uiso 1 1 calc R
C4 C 0.2536(8) 0.3664(7) 0.3564(10) 0.047(3) Uani 1 1 d .
C5 C 0.1650(9) 0.3519(6) 0.2449(12) 0.052(3) Uani 1 1 d .
C6 C 0.2504(10) 0.3180(8) 0.4496(12) 0.060(3) Uani 1 1 d .
H6 H 0.3071 0.3241 0.5229 0.072 Uiso 1 1 calc R
C7 C 0.1632(12) 0.2623(8) 0.4312(15) 0.072(4) Uani 1 1 d .
H7 H 0.1623 0.2303 0.4922 0.087 Uiso 1 1 calc R
C8 C 0.0760(10) 0.2522(9) 0.3236(14) 0.066(3) Uani 1 1 d .
H8 H 0.0163 0.2163 0.3161 0.080 Uiso 1 1 calc R
C9 C 0.0782(10) 0.2949(9) 0.2297(14) 0.076(4) Uani 1 1 d .
H9 H 0.0217 0.2859 0.1555 0.091 Uiso 1 1 calc R
C10 C 0.3306(10) 0.5328(7) 0.2026(13) 0.058(3) Uani 1 1 d .
H10A H 0.2820 0.5427 0.1267 0.087 Uiso 1 1 calc R
H10B H 0.3970 0.5247 0.1858 0.087 Uiso 1 1 calc R
H10C H 0.3403 0.5795 0.2727 0.087 Uiso 1 1 calc R
C11 C 0.2957(9) 0.3390(7) -0.1365(11) 0.054(3) Uani 1 1 d .
H11 H 0.2937 0.3013 -0.2175 0.064 Uiso 1 1 calc R
C12 C 0.3999(10) 0.3881(7) -0.0915(13) 0.064(3) Uani 1 1 d .
H12A H 0.4531 0.3523 -0.0741 0.096 Uiso 1 1 calc R
H12B H 0.4046 0.4278 -0.0139 0.096 Uiso 1 1 calc R
H12C H 0.4104 0.4163 -0.1570 0.096 Uiso 1 1 calc R
C13 C 0.2025(10) 0.3895(8) -0.1686(11) 0.062(3) Uani 1 1 d .
H13A H 0.1374 0.3529 -0.1983 0.093 Uiso 1 1 calc R
H13B H 0.2096 0.4182 -0.2349 0.093 Uiso 1 1 calc R
H13C H 0.2026 0.4288 -0.0924 0.093 Uiso 1 1 calc R
C14 C 0.1441(8) 0.2125(7) -0.0969(10) 0.050(3) Uani 1 1 d .
H14 H 0.0937 0.2521 -0.0892 0.060 Uiso 1 1 calc R
C15 C 0.1224(10) 0.1489(7) -0.0217(10) 0.061(3) Uani 1 1 d .
H15A H 0.1373 0.1748 0.0681 0.092 Uiso 1 1 calc R
H15B H 0.1663 0.1061 -0.0312 0.092 Uiso 1 1 calc R
H15C H 0.0496 0.1254 -0.0541 0.092 Uiso 1 1 calc R
C16 C 0.1214(10) 0.1769(10) -0.2373(12) 0.075(4) Uani 1 1 d .
H16A H 0.1378 0.2190 -0.2808 0.113 Uiso 1 1 calc R
H16B H 0.0481 0.1552 -0.2719 0.113 Uiso 1 1 calc R
H16C H 0.1635 0.1332 -0.2500 0.113 Uiso 1 1 calc R
C17 C 0.3694(9) 0.1950(6) -0.0298(10) 0.045(3) Uani 1 1 d .
H17A H 0.3382 0.1429 -0.0192 0.054 Uiso 1 1 calc R
H17B H 0.3812 0.1860 -0.1147 0.054 Uiso 1 1 calc R
C18 C 0.4709(8) 0.2212(6) 0.0691(11) 0.048(3) Uani 1 1 d .
H18A H 0.5155 0.2572 0.0387 0.057 Uiso 1 1 calc R
H18B H 0.5059 0.1731 0.0831 0.057 Uiso 1 1 calc R
C19 C 0.4430(8) 0.1997(5) 0.3211(9) 0.040(2) Uani 1 1 d .
H19 H 0.4397 0.2297 0.4055 0.048 Uiso 1 1 calc R
C20 C 0.3433(10) 0.1379(9) 0.2659(12) 0.069(3) Uani 1 1 d .
H20A H 0.2830 0.1670 0.2483 0.104 Uiso 1 1 calc R
H20B H 0.3373 0.1047 0.3274 0.104 Uiso 1 1 calc R
H20C H 0.3466 0.1029 0.1873 0.104 Uiso 1 1 calc R
C21 C 0.5407(11) 0.1525(8) 0.3471(13) 0.070(4) Uani 1 1 d .
H21A H 0.6036 0.1914 0.3808 0.105 Uiso 1 1 calc R
H21B H 0.5429 0.1177 0.2678 0.105 Uiso 1 1 calc R
H21C H 0.5358 0.1192 0.4087 0.105 Uiso 1 1 calc R
C22 C 0.5826(8) 0.3393(8) 0.3087(12) 0.054(3) Uani 1 1 d .
H22 H 0.6366 0.3045 0.2943 0.065 Uiso 1 1 calc R
C23 C 0.6005(10) 0.4143(7) 0.2557(16) 0.083(5) Uani 1 1 d .
H23A H 0.5889 0.3983 0.1639 0.124 Uiso 1 1 calc R
H23B H 0.6717 0.4404 0.2954 0.124 Uiso 1 1 calc R
H23C H 0.5525 0.4522 0.2739 0.124 Uiso 1 1 calc R
C24 C 0.5993(10) 0.3625(9) 0.4570(12) 0.070(4) Uani 1 1 d .
H24A H 0.5854 0.3136 0.4880 0.106 Uiso 1 1 calc R
H24B H 0.5521 0.4009 0.4758 0.106 Uiso 1 1 calc R
H24C H 0.6707 0.3872 0.4989 0.106 Uiso 1 1 calc R
C25 C 0.6155(8) 0.1587(6) 0.7744(10) 0.042(2) Uani 1 1 d .
C26 C 0.5725(8) 0.2333(6) 0.7645(10) 0.041(2) Uani 1 1 d .
H26 H 0.6123 0.2834 0.8102 0.049 Uiso 1 1 calc R
C27 C 0.4710(9) 0.2320(7) 0.6865(12) 0.056(3) Uani 1 1 d .
H27 H 0.4453 0.2818 0.6774 0.067 Uiso 1 1 calc R
C28 C 0.4086(9) 0.1604(8) 0.6235(11) 0.056(3) Uani 1 1 d .
H28 H 0.3387 0.1610 0.5791 0.067 Uiso 1 1 calc R
C29 C 0.4493(9) 0.0864(7) 0.6255(12) 0.060(3) Uani 1 1 d .
H29 H 0.4089 0.0373 0.5763 0.073 Uiso 1 1 calc R
C30 C 0.5482(8) 0.0861(6) 0.6995(10) 0.047(2) Uani 1 1 d .
H30 H 0.5736 0.0355 0.7014 0.056 Uiso 1 1 calc R
C31 C 0.7332(8) 0.1073(6) 0.9820(9) 0.041(2) Uani 1 1 d .
C32 C 0.6468(8) 0.0673(7) 0.9964(11) 0.049(3) Uani 1 1 d .
H32 H 0.5830 0.0660 0.9350 0.059 Uiso 1 1 calc R
C33 C 0.6468(9) 0.0271(7) 1.0984(11) 0.051(3) Uani 1 1 d .
H33 H 0.5846 -0.0013 1.1014 0.062 Uiso 1 1 calc R
C34 C 0.7388(11) 0.0296(7) 1.1939(11) 0.060(3) Uani 1 1 d .
H34 H 0.7409 0.0026 1.2614 0.072 Uiso 1 1 calc R
C35 C 0.8266(12) 0.0736(10) 1.1850(14) 0.083(5) Uani 1 1 d .
H35 H 0.8896 0.0786 1.2495 0.100 Uiso 1 1 calc R
C36 C 0.8238(9) 0.1101(9) 1.0842(14) 0.073(4) Uani 1 1 d .
H36 H 0.8860 0.1391 1.0823 0.088 Uiso 1 1 calc R
C37 C 0.7922(8) 0.0981(7) 0.7633(12) 0.058(3) Uani 1 1 d .
C38 C 0.8447(9) 0.0333(8) 0.7894(18) 0.084(5) Uani 1 1 d .
H38 H 0.8523 0.0187 0.8689 0.100 Uiso 1 1 calc R
C39 C 0.8864(14) -0.0108(11) 0.700(3) 0.108(7) Uani 1 1 d .
H39 H 0.9203 -0.0554 0.7212 0.130 Uiso 1 1 calc R
C40 C 0.8812(17) 0.0062(16) 0.589(3) 0.129(10) Uani 1 1 d .
H40 H 0.9110 -0.0264 0.5327 0.155 Uiso 1 1 calc R
C41 C 0.8309(14) 0.0738(18) 0.5501(16) 0.128(10) Uani 1 1 d .
H41 H 0.8270 0.0874 0.4705 0.153 Uiso 1 1 calc R
C42 C 0.7880(10) 0.1179(10) 0.6412(13) 0.083(5) Uani 1 1 d .
H42 H 0.7547 0.1630 0.6210 0.100 Uiso 1 1 calc R
C43 C 0.7988(7) 0.2496(6) 0.9234(10) 0.041(2) Uani 1 1 d .
C44 C 0.7823(8) 0.2966(6) 1.0331(10) 0.046(2) Uani 1 1 d .
H44 H 0.7366 0.2730 1.0720 0.055 Uiso 1 1 calc R
C45 C 0.8290(10) 0.3745(6) 1.0863(13) 0.065(4) Uani 1 1 d .
H45 H 0.8155 0.4030 1.1606 0.078 Uiso 1 1 calc R
C46 C 0.8977(9) 0.4130(7) 1.0306(14) 0.061(3) Uani 1 1 d .
H46 H 0.9284 0.4674 1.0648 0.074 Uiso 1 1 calc R
C47 C 0.9191(9) 0.3662(7) 0.9202(13) 0.057(3) Uani 1 1 d .
H47 H 0.9661 0.3887 0.8818 0.068 Uiso 1 1 calc R
C48 C 0.8690(8) 0.2877(6) 0.8717(11) 0.048(2) Uani 1 1 d .
H48 H 0.8831 0.2577 0.7989 0.058 Uiso 1 1 calc R
B1 B 0.7368(9) 0.1541(7) 0.8644(12) 0.042(3) Uani 1 1 d .
Cl1 Cl 0.9067(9) 0.4625(7) 0.5880(11) 0.193(4) Uiso 0.83 1 d P
Cl2 Cl 0.8811(10) 0.2940(8) 0.5081(12) 0.217(5) Uiso 0.83 1 d P
C49 C 0.926(3) 0.379(2) 0.478(3) 0.170(13) Uiso 0.83 1 d P
H49A H 0.8900 0.3834 0.3903 0.204 Uiso 0.83 1 calc PR
H49B H 1.0009 0.3803 0.4847 0.204 Uiso 0.83 1 calc PR

loop_
_atom_site_aniso_label
_atom_site_aniso_U_11
_atom_site_aniso_U_22
_atom_site_aniso_U_33
_atom_site_aniso_U_23
_atom_site_aniso_U_13
_atom_site_aniso_U_12
Ni1 0.0362(7) 0.0334(7) 0.0409(7) 0.0044(5) 0.0176(5) 0.0156(5)
P1 0.0426(14) 0.0322(12) 0.0367(13) 0.0073(10) 0.0161(11) 0.0101(10)
P2 0.0363(13) 0.0349(12) 0.0407(13) 0.0106(10) 0.0170(11) 0.0144(10)
C1 0.052(6) 0.039(5) 0.020(4) 0.006(4) 0.011(4) 0.020(4)
C2 0.049(6) 0.040(6) 0.061(7) 0.013(5) 0.020(5) 0.032(5)
C3 0.054(7) 0.049(6) 0.052(6) -0.013(5) 0.016(5) 0.024(5)
C4 0.042(6) 0.055(6) 0.049(6) 0.012(5) 0.016(5) 0.030(5)
C5 0.053(6) 0.040(6) 0.088(8) 0.031(5) 0.045(6) 0.033(5)
C6 0.069(8) 0.068(8) 0.054(7) 0.015(6) 0.026(6) 0.031(6)
C7 0.087(10) 0.059(8) 0.100(10) 0.028(7) 0.062(9) 0.032(7)
C8 0.049(7) 0.086(9) 0.091(9) 0.048(8) 0.041(7) 0.024(6)
C9 0.044(7) 0.097(10) 0.086(9) -0.015(8) 0.041(7) 0.013(7)
C10 0.063(7) 0.037(6) 0.079(8) 0.018(5) 0.022(6) 0.017(5)
C11 0.060(7) 0.066(7) 0.052(6) 0.030(5) 0.030(6) 0.020(6)
C12 0.073(8) 0.055(7) 0.089(9) 0.052(7) 0.039(7) 0.008(6)
C13 0.073(8) 0.076(8) 0.052(7) 0.027(6) 0.028(6) 0.032(7)
C14 0.039(6) 0.064(7) 0.052(6) 0.017(5) 0.013(5) 0.020(5)
C15 0.076(8) 0.061(7) 0.037(6) -0.006(5) 0.012(6) 0.002(6)
C16 0.052(7) 0.111(11) 0.057(7) 0.019(7) 0.007(6) 0.002(7)
C17 0.073(7) 0.032(5) 0.043(5) 0.009(4) 0.033(5) 0.027(5)
C18 0.039(6) 0.043(6) 0.074(7) 0.014(5) 0.032(5) 0.021(5)
C19 0.071(7) 0.024(4) 0.035(5) 0.009(4) 0.026(5) 0.021(4)
C20 0.063(8) 0.093(10) 0.060(7) 0.023(7) 0.029(6) -0.003(7)
C21 0.070(8) 0.071(8) 0.075(8) 0.020(7) 0.019(7) 0.035(7)
C22 0.028(5) 0.068(7) 0.073(8) 0.027(6) 0.015(5) 0.004(5)
C23 0.048(7) 0.037(6) 0.133(13) 0.008(7) -0.014(8) -0.017(5)
C24 0.053(7) 0.076(9) 0.062(8) -0.018(6) 0.007(6) 0.002(6)
C25 0.055(6) 0.028(5) 0.049(6) 0.009(4) 0.025(5) 0.005(4)
C26 0.042(5) 0.042(5) 0.046(5) 0.011(4) 0.022(5) 0.014(4)
C27 0.053(7) 0.043(6) 0.080(8) 0.026(6) 0.017(6) 0.028(5)
C28 0.043(6) 0.076(8) 0.053(6) 0.018(6) 0.016(5) 0.020(6)
C29 0.053(7) 0.039(6) 0.080(8) -0.005(5) 0.020(6) -0.012(5)
C30 0.046(6) 0.038(5) 0.053(6) 0.013(5) 0.005(5) 0.014(4)
C31 0.039(5) 0.030(5) 0.043(5) -0.003(4) 0.002(4) 0.002(4)
C32 0.034(5) 0.063(7) 0.050(6) 0.008(5) 0.014(5) 0.005(5)
C33 0.049(6) 0.061(7) 0.052(6) 0.011(5) 0.028(5) 0.012(5)
C34 0.081(9) 0.052(7) 0.048(6) 0.012(5) 0.019(6) 0.011(6)
C35 0.070(9) 0.102(11) 0.074(9) 0.058(8) -0.010(7) -0.009(8)
C36 0.030(6) 0.088(9) 0.097(10) 0.041(8) 0.001(6) -0.014(6)
C37 0.043(6) 0.051(6) 0.069(8) -0.030(5) 0.029(5) -0.002(5)
C38 0.039(6) 0.059(8) 0.156(15) 0.000(8) 0.046(8) 0.014(6)
C39 0.072(11) 0.076(11) 0.18(2) -0.011(12) 0.058(13) 0.023(8)
C40 0.078(13) 0.136(19) 0.14(2) -0.074(17) 0.057(14) -0.027(12)
C41 0.062(10) 0.23(3) 0.059(9) -0.050(13) 0.023(8) -0.021(13)
C42 0.058(8) 0.106(11) 0.065(8) -0.032(8) 0.021(7) -0.002(7)
C43 0.029(5) 0.037(5) 0.052(6) 0.005(4) 0.003(4) 0.003(4)
C44 0.049(6) 0.040(6) 0.047(6) 0.005(4) 0.013(5) 0.005(5)
C45 0.065(8) 0.028(5) 0.085(9) -0.002(5) -0.003(7) 0.016(5)
C46 0.043(6) 0.029(5) 0.102(10) 0.011(6) 0.006(6) 0.002(5)
C47 0.044(6) 0.046(6) 0.088(9) 0.033(6) 0.019(6) 0.007(5)
C48 0.042(6) 0.043(6) 0.061(7) 0.003(5) 0.022(5) 0.007(5)
B1 0.042(6) 0.031(6) 0.063(7) 0.018(5) 0.021(6) 0.017(5)

loop_
_atom_type_symbol
_atom_type_description
_atom_type_scat_dispersion_real
_atom_type_scat_dispersion_imag
_atom_type_scat_source
C C 0.0033 0.0016 'International Tables Vol C Tables 4.2.6.8 and 6.1.1.4'
H H 0.0000 0.0000 'International Tables Vol C Tables 4.2.6.8 and 6.1.1.4'
B B 0.0013 0.0007 'International Tables Vol C Tables 4.2.6.8 and 6.1.1.4'
Cl Cl 0.1484 0.1585 'International Tables Vol C Tables 4.2.6.8 and 6.1.1.4'
Ni Ni 0.3393 1.1124 'International Tables Vol C Tables 4.2.6.8 and 6.1.1.4'
P P 0.1023 0.0942 'International Tables Vol C Tables 4.2.6.8 and 6.1.1.4'

loop_
_geom_angle_atom_site_label_1
_geom_angle_atom_site_label_2
_geom_angle_atom_site_label_3
_geom_angle
C3 Ni1 C1 66.1(4)
C3 Ni1 C2 39.8(4)
C1 Ni1 C2 39.8(4)
C3 Ni1 P1 165.3(3)
C1 Ni1 P1 100.5(2)
C2 Ni1 P1 125.8(3)
C3 Ni1 P2 103.0(3)
C1 Ni1 P2 169.1(2)
C2 Ni1 P2 131.6(3)
P1 Ni1 P2 90.36(10)
C3 Ni1 C4 36.4(4)
C1 Ni1 C4 63.1(3)
C2 Ni1 C4 62.8(4)
P1 Ni1 C4 144.3(3)
P2 Ni1 C4 108.0(2)
C3 Ni1 C5 63.0(5)
C1 Ni1 C5 39.2(4)
C2 Ni1 C5 64.7(4)
P1 Ni1 C5 111.1(3)
P2 Ni1 C5 136.5(3)
C4 Ni1 C5 36.1(4)
C17 P1 C14 105.0(5)
C17 P1 C11 105.2(5)
C14 P1 C11 105.1(5)
C17 P1 Ni1 107.7(3)
C14 P1 Ni1 119.4(4)
C11 P1 Ni1 113.3(4)
C19 P2 C18 106.8(5)
C19 P2 C22 104.9(5)
C18 P2 C22 104.2(5)
C19 P2 Ni1 114.2(3)
C18 P2 Ni1 106.6(3)
C22 P2 Ni1 119.2(4)
C2 C1 C5 107.9(8)
C2 C1 Ni1 69.1(5)
C5 C1 Ni1 78.1(5)
C1 C2 C3 106.5(10)
C1 C2 C10 123.8(10)
C3 C2 C10 129.7(11)
C1 C2 Ni1 71.1(5)
C3 C2 Ni1 68.9(5)
C10 C2 Ni1 126.6(8)
C4 C3 C2 110.9(10)
C4 C3 Ni1 82.3(7)
C2 C3 Ni1 71.3(6)
C5 C4 C6 116.9(11)
C5 C4 C3 108.9(9)
C6 C4 C3 134.1(11)
C5 C4 Ni1 72.1(6)
C6 C4 Ni1 129.4(7)
C3 C4 Ni1 61.3(6)
C9 C5 C4 121.7(11)
C9 C5 C1 133.6(12)
C4 C5 C1 104.6(9)
C9 C5 Ni1 131.1(8)
C4 C5 Ni1 71.8(6)
C1 C5 Ni1 62.7(5)
C7 C6 C4 119.7(12)
C6 C7 C8 121.9(12)
C9 C8 C7 120.0(12)
C8 C9 C5 119.7(13)
C12 C11 C13 114.7(10)
C12 C11 P1 111.7(8)
C13 C11 P1 110.7(8)
C16 C14 C15 112.4(11)
C16 C14 P1 115.0(8)
C15 C14 P1 111.0(7)
C18 C17 P1 112.4(7)
C17 C18 P2 111.6(7)
C20 C19 C21 109.4(9)
C20 C19 P2 114.1(7)
C21 C19 P2 113.2(8)
C23 C22 C24 111.2(12)
C23 C22 P2 113.3(8)
C24 C22 P2 111.3(8)
C26 C25 C30 115.1(9)
C26 C25 B1 123.6(9)
C30 C25 B1 121.2(8)
C27 C26 C25 120.1(10)
C28 C27 C26 121.8(10)
C29 C28 C27 119.7(10)
C30 C29 C28 119.4(10)
C29 C30 C25 123.5(10)
C32 C31 C36 113.3(10)
C32 C31 B1 125.6(9)
C36 C31 B1 121.0(9)
C31 C32 C33 124.1(10)
C34 C33 C32 120.1(11)
C33 C34 C35 116.9(11)
C34 C35 C36 121.1(12)
C35 C36 C31 124.4(11)
C38 C37 C42 115.5(12)
C38 C37 B1 124.3(13)
C42 C37 B1 120.1(11)
C37 C38 C39 120.9(19)
C40 C39 C38 124(2)
C41 C40 C39 121.5(19)
C40 C41 C42 114(2)
C37 C42 C41 124.0(19)
C44 C43 C48 115.3(9)
C44 C43 B1 120.0(9)
C48 C43 B1 124.7(9)
C45 C44 C43 123.5(11)
C46 C45 C44 120.4(12)
C45 C46 C47 117.9(10)
C46 C47 C48 118.4(11)
C47 C48 C43 124.4(11)
C31 B1 C25 111.1(8)
C31 B1 C43 110.2(9)
C25 B1 C43 108.7(7)
C31 B1 C37 109.3(8)
C25 B1 C37 104.6(9)
C43 B1 C37 112.8(9)
Cl2 C49 Cl1 109(2)

loop_
_geom_bond_atom_site_label_1
_geom_bond_atom_site_label_2
_geom_bond_distance
Ni1 C3 2.034(10)
Ni1 C1 2.092(9)
Ni1 C2 2.066(9)
Ni1 P1 2.153(3)
Ni1 P2 2.174(3)
Ni1 C4 2.299(10)
Ni1 C5 2.303(10)
P1 C17 1.853(9)
P1 C14 1.846(11)
P1 C11 1.890(10)
P2 C19 1.820(9)
P2 C18 1.870(11)
P2 C22 1.842(11)
C1 C2 1.416(15)
C1 C5 1.488(14)
C2 C3 1.396(16)
C2 C10 1.469(16)
C3 C4 1.376(17)
C4 C5 1.425(16)
C4 C6 1.419(16)
C5 C9 1.388(17)
C6 C7 1.372(19)
C7 C8 1.39(2)
C8 C9 1.359(19)
C11 C12 1.464(16)
C11 C13 1.546(16)
C14 C16 1.485(17)
C14 C15 1.511(16)
C17 C18 1.468(15)
C19 C20 1.523(16)
C19 C21 1.555(15)
C22 C23 1.496(17)
C22 C24 1.553(17)
C25 C26 1.413(14)
C25 C30 1.421(14)
C25 B1 1.669(16)
C26 C27 1.390(15)
C27 C28 1.352(17)
C28 C29 1.381(17)
C29 C30 1.351(16)
C31 C32 1.340(14)
C31 C36 1.404(15)
C31 B1 1.633(16)
C32 C33 1.405(16)
C33 C34 1.378(17)
C34 C35 1.362(19)
C35 C36 1.350(17)
C37 C38 1.361(19)
C37 C42 1.42(2)
C37 B1 1.666(15)
C38 C39 1.37(2)
C39 C40 1.29(3)
C40 C41 1.42(3)
C41 C42 1.40(2)
C43 C44 1.385(15)
C43 C48 1.380(15)
C43 B1 1.661(15)
C44 C45 1.347(15)
C45 C46 1.399(19)
C46 C47 1.418(19)
C47 C48 1.363(15)
Cl1 C49 1.74(4)
Cl2 C49 1.62(3)
